data_7246873
loop_
_publ_author_name
'Artemjev, Alexey A.'
'Kubasov, Alexey S.'
'Kuznetsov, Maxim L.'
'Grudova, Mariya V.'
'Khrustalev, Victor N.'
'Kritchenkov, Andreii S.'
'Tskhovrebov, Alexander G.'

_publ_section_title
;
 Mechanistic investigation of 1,3-dipolar cycloaddition between
 bifunctional 2-pyridylselenyl reagents and nitriles including reactions
 with cyanamides
;
_journal_issue 25
_journal_name_full CrystEngComm
_journal_page_first 3691
_journal_page_last 3701
_journal_paper_doi 10.1039/D3CE00385J
_journal_volume 25
_journal_year 2023
_chemical_formula_moiety 'C8 H10 N3 Se, Cl O4'
_chemical_formula_sum 'C8 H10 Cl N3 O4 Se'
_chemical_formula_weight 326.60
_space_group_crystal_system triclinic
_space_group_IT_number 2
_space_group_name_Hall '-P 1'
_space_group_name_H-M_alt 'P -1'
_atom_sites_solution_hydrogens geom
_audit_creation_date 2023-04-05
_audit_creation_method
;
Olex2 1.5
(compiled 2023.03.06 svn.rbb2c1857 for OlexSys, GUI svn.r6748)
;
_audit_update_record
;
2023-04-05 deposited with the CCDC.	2023-06-01 downloaded from the CCDC.
;
_cell_angle_alpha 67.561(9)
_cell_angle_beta 74.848(10)
_cell_angle_gamma 70.534(11)
_cell_formula_units_Z 2
_cell_length_a 6.8384(15)
_cell_length_b 9.403(2)
_cell_length_c 10.236(2)
_cell_measurement_reflns_used 6093
_cell_measurement_temperature 100.0
_cell_measurement_theta_max 33.846
_cell_measurement_theta_min 2.693
_cell_volume 566.7(2)
_computing_cell_refinement 'SAINT V8.40A (Bruker, 2019)'
_computing_data_reduction 'SAINT V8.40A (Bruker, 2019)'
_computing_molecular_graphics 'Olex2 1.5 (Dolomanov et al., 2009)'
_computing_publication_material 'Olex2 1.5 (Dolomanov et al., 2009)'
_computing_structure_refinement 'SHELXL 2018/3 (Sheldrick, 2015)'
_computing_structure_solution 'SHELXT 2014/5 (Sheldrick, 2014)'
_diffrn_ambient_temperature 100(2)
_diffrn_detector_area_resol_mean 5.6
_diffrn_detector_type 'Bruker SMART CCD 6000 area detector'
_diffrn_measured_fraction_theta_full 0.985
_diffrn_measured_fraction_theta_max 0.984
_diffrn_measurement_device 'three-circle diffractometer'
_diffrn_measurement_device_type 'Bruker D8 Venture'
_diffrn_measurement_method '\w scans'
_diffrn_radiation_type MoK\a
_diffrn_radiation_wavelength 0.71073
_diffrn_reflns_av_R_equivalents 0.0189
_diffrn_reflns_av_unetI/netI 0.0298
_diffrn_reflns_Laue_measured_fraction_full 0.985
_diffrn_reflns_Laue_measured_fraction_max 0.984
_diffrn_reflns_limit_h_max 8
_diffrn_reflns_limit_h_min -9
_diffrn_reflns_limit_k_max 11
_diffrn_reflns_limit_k_min -13
_diffrn_reflns_limit_l_max 14
_diffrn_reflns_limit_l_min -14
_diffrn_reflns_number 5966
_diffrn_reflns_point_group_measured_fraction_full 0.985
_diffrn_reflns_point_group_measured_fraction_max 0.984
_diffrn_reflns_theta_full 25.242
_diffrn_reflns_theta_max 29.999
_diffrn_reflns_theta_min 2.428
_exptl_absorpt_coefficient_mu 3.555
_exptl_absorpt_correction_T_max 0.7467
_exptl_absorpt_correction_T_min 0.5047
_exptl_absorpt_correction_type multi-scan
_exptl_absorpt_process_details
;
SADABS-2016/2 (Bruker,2016/2) was used for absorption correction.
wR2(int) was 0.0857 before and 0.0293 after correction.
The Ratio of minimum to maximum transmission is 0.6759.
The \l/2 correction factor is Not present.
;
_exptl_crystal_colour yellow
_exptl_crystal_colour_primary yellow
_exptl_crystal_density_diffrn 1.914
_exptl_crystal_description block
_exptl_crystal_F_000 324
_exptl_crystal_size_max 0.5
_exptl_crystal_size_mid 0.4
_exptl_crystal_size_min 0.2
_refine_diff_density_max 0.548
_refine_diff_density_min -0.526
_refine_diff_density_rms 0.071
_refine_ls_extinction_method none
_refine_ls_goodness_of_fit_ref 1.053
_refine_ls_hydrogen_treatment constr
_refine_ls_matrix_type full
_refine_ls_number_parameters 156
_refine_ls_number_reflns 3260
_refine_ls_number_restraints 0
_refine_ls_restrained_S_all 1.053
_refine_ls_R_factor_all 0.0232
_refine_ls_R_factor_gt 0.0212
_refine_ls_shift/su_max 0.000
_refine_ls_shift/su_mean 0.000
_refine_ls_structure_factor_coef Fsqd
_refine_ls_weighting_details 'w=1/[\s^2^(Fo^2^)+(0.0172P)^2^+0.2999P] where P=(Fo^2^+2Fc^2^)/3'
_refine_ls_weighting_scheme calc
_refine_ls_wR_factor_gt 0.0497
_refine_ls_wR_factor_ref 0.0504
_reflns_Friedel_coverage 0.000
_reflns_number_gt 3074
_reflns_number_total 3260
_reflns_threshold_expression 'I > 2\s(I)'
_cod_data_source_file d3ce00385j2.cif
_cod_data_source_block mo_21kub147_0m_a
_cod_depositor_comments 'Adding full bibliography for 7246868--7246875.cif.'
_cod_original_cell_volume 566.8(2)
_cod_database_code 7246873
_shelx_shelxl_version_number 2018/3
_shelx_space_group_comment
;
The symmetry employed for this shelxl refinement is uniquely defined
by the following loop, which should always be used as a source of
symmetry information in preference to the above space-group names.
They are only intended as comments.
;
_shelx_estimated_absorpt_t_max 0.537
_shelx_estimated_absorpt_t_min 0.269
_olex2_refinement_description
;
1. Fixed Uiso
 At 1.2 times of:
  All C(H) groups
 At 1.5 times of:
  All C(H,H,H) groups
2.a Aromatic/amide H refined with riding coordinates:
 C2(H2), C3(H3), C4(H4), C5(H5)
2.b Idealised Me refined as rotating group:
 C7(H7A,H7B,H7C), C8(H8A,H8B,H8C)
;
_olex2_submission_special_instructions 'No special instructions were received'

loop_
_space_group_symop_operation_xyz
'x, y, z'
'-x, -y, -z'

loop_
_atom_site_label
_atom_site_type_symbol
_atom_site_fract_x
_atom_site_fract_y
_atom_site_fract_z
_atom_site_U_iso_or_equiv
_atom_site_adp_type
_atom_site_occupancy
_atom_site_site_symmetry_order
_atom_site_calc_flag
_atom_site_refinement_flags_posn
_atom_site_refinement_flags_adp
_atom_site_refinement_flags_occupancy
_atom_site_disorder_assembly
_atom_site_disorder_group
Se1 Se 0.35595(2) 0.88416(2) 0.45270(2) 0.01092(5) Uani 1 1 d . . . . .
N1 N 0.3460(2) 0.91513(15) 0.62084(13) 0.0127(2) Uani 1 1 d . . . . .
N2 N 0.08631(19) 0.78276(15) 0.68274(13) 0.0103(2) Uani 1 1 d . . . . .
N3 N 0.1663(2) 0.85787(15) 0.85907(13) 0.0127(2) Uani 1 1 d . . . . .
C1 C 0.1423(2) 0.78145(17) 0.54481(15) 0.0114(3) Uani 1 1 d . . . . .
C2 C 0.0334(2) 0.71783(18) 0.49187(16) 0.0132(3) Uani 1 1 d . . . . .
H2 H 0.072819 0.714752 0.396651 0.016 Uiso 1 1 calc R U . . .
C3 C -0.1320(2) 0.65979(18) 0.58054(17) 0.0145(3) Uani 1 1 d . . . . .
H3 H -0.206514 0.614832 0.546994 0.017 Uiso 1 1 calc R U . . .
C4 C -0.1908(2) 0.66702(18) 0.72113(16) 0.0142(3) Uani 1 1 d . . . . .
H4 H -0.305993 0.628032 0.781634 0.017 Uiso 1 1 calc R U . . .
C5 C -0.0830(2) 0.72975(18) 0.77042(16) 0.0132(3) Uani 1 1 d . . . . .
H5 H -0.124237 0.736798 0.864338 0.016 Uiso 1 1 calc R U . . .
C6 C 0.2104(2) 0.85324(17) 0.72128(15) 0.0114(3) Uani 1 1 d . . . . .
C7 C 0.2550(3) 0.9701(2) 0.87807(17) 0.0177(3) Uani 1 1 d . . . . .
H7A H 0.408345 0.930658 0.867214 0.027 Uiso 1 1 calc R U . . .
H7B H 0.200269 0.979471 0.973798 0.027 Uiso 1 1 calc R U . . .
H7C H 0.215584 1.074797 0.805878 0.027 Uiso 1 1 calc R U . . .
C8 C 0.1999(3) 0.70211(19) 0.97581(16) 0.0163(3) Uani 1 1 d . . . . .
H8A H 0.170671 0.623080 0.948258 0.024 Uiso 1 1 calc R U . . .
H8B H 0.105458 0.713989 1.063473 0.024 Uiso 1 1 calc R U . . .
H8C H 0.345808 0.666558 0.992672 0.024 Uiso 1 1 calc R U . . .
Cl1 Cl 0.58541(5) 0.64140(4) 0.21956(3) 0.01140(7) Uani 1 1 d . . . . .
O1 O 0.39990(18) 0.77183(14) 0.22757(12) 0.0182(2) Uani 1 1 d . . . . .
O2 O 0.73262(19) 0.63437(15) 0.30148(13) 0.0205(2) Uani 1 1 d . . . . .
O3 O 0.5248(2) 0.49383(15) 0.27510(15) 0.0244(3) Uani 1 1 d . . . . .
O4 O 0.6811(2) 0.66646(17) 0.07192(12) 0.0239(3) Uani 1 1 d . . . . .

loop_
_atom_site_aniso_label
_atom_site_aniso_U_11
_atom_site_aniso_U_22
_atom_site_aniso_U_33
_atom_site_aniso_U_23
_atom_site_aniso_U_13
_atom_site_aniso_U_12
Se1 0.01217(7) 0.01253(8) 0.00870(7) -0.00337(5) -0.00023(5) -0.00516(5)
N1 0.0150(6) 0.0136(6) 0.0112(5) -0.0048(5) -0.0022(4) -0.0048(5)
N2 0.0108(5) 0.0110(6) 0.0093(5) -0.0026(4) -0.0019(4) -0.0037(4)
N3 0.0162(6) 0.0145(6) 0.0091(5) -0.0040(5) -0.0016(4) -0.0062(5)
C1 0.0117(6) 0.0113(6) 0.0105(6) -0.0029(5) -0.0024(5) -0.0025(5)
C2 0.0155(7) 0.0134(7) 0.0119(6) -0.0040(5) -0.0043(5) -0.0038(5)
C3 0.0141(7) 0.0134(7) 0.0169(7) -0.0034(5) -0.0058(5) -0.0039(5)
C4 0.0127(7) 0.0145(7) 0.0151(7) -0.0026(5) -0.0023(5) -0.0057(5)
C5 0.0127(7) 0.0148(7) 0.0109(6) -0.0025(5) -0.0004(5) -0.0052(5)
C6 0.0126(6) 0.0108(6) 0.0117(6) -0.0043(5) -0.0031(5) -0.0026(5)
C7 0.0232(8) 0.0198(8) 0.0151(7) -0.0083(6) -0.0013(6) -0.0101(6)
C8 0.0214(8) 0.0164(7) 0.0107(6) -0.0019(5) -0.0038(5) -0.0064(6)
Cl1 0.01207(15) 0.01303(16) 0.01009(14) -0.00410(12) -0.00085(11) -0.00476(12)
O1 0.0166(5) 0.0196(6) 0.0180(5) -0.0098(4) -0.0054(4) 0.0022(4)
O2 0.0182(6) 0.0244(6) 0.0240(6) -0.0110(5) -0.0108(5) -0.0024(5)
O3 0.0247(6) 0.0157(6) 0.0325(7) -0.0023(5) -0.0039(5) -0.0119(5)
O4 0.0220(6) 0.0358(7) 0.0111(5) -0.0079(5) 0.0048(4) -0.0092(5)

loop_
_atom_type_symbol
_atom_type_description
_atom_type_scat_dispersion_real
_atom_type_scat_dispersion_imag
_atom_type_scat_source
C C 0.0033 0.0016 'International Tables Vol C Tables 4.2.6.8 and 6.1.1.4'
H H 0.0000 0.0000 'International Tables Vol C Tables 4.2.6.8 and 6.1.1.4'
Cl Cl 0.1484 0.1585 'International Tables Vol C Tables 4.2.6.8 and 6.1.1.4'
N N 0.0061 0.0033 'International Tables Vol C Tables 4.2.6.8 and 6.1.1.4'
O O 0.0106 0.0060 'International Tables Vol C Tables 4.2.6.8 and 6.1.1.4'
Se Se -0.0929 2.2259 'International Tables Vol C Tables 4.2.6.8 and 6.1.1.4'

loop_
_geom_angle_atom_site_label_1
_geom_angle_atom_site_label_2
_geom_angle_atom_site_label_3
_geom_angle
_geom_angle_site_symmetry_1
_geom_angle_site_symmetry_3
_geom_angle_publ_flag
N1 Se1 C1 88.03(6) . . ?
C6 N1 Se1 111.97(10) . . ?
C1 N2 C5 121.46(12) . . ?
C1 N2 C6 113.79(12) . . ?
C5 N2 C6 124.63(12) . . ?
C6 N3 C7 113.86(12) . . ?
C6 N3 C8 116.85(12) . . ?
C7 N3 C8 111.89(12) . . ?
N2 C1 Se1 109.37(10) . . ?
N2 C1 C2 120.10(14) . . ?
C2 C1 Se1 130.41(11) . . ?
C1 C2 H2 120.6 . . ?
C3 C2 C1 118.71(14) . . ?
C3 C2 H2 120.6 . . ?
C2 C3 H3 120.0 . . ?
C2 C3 C4 120.10(14) . . ?
C4 C3 H3 120.0 . . ?
C3 C4 H4 119.9 . . ?
C5 C4 C3 120.23(14) . . ?
C5 C4 H4 119.9 . . ?
N2 C5 H5 120.3 . . ?
C4 C5 N2 119.31(14) . . ?
C4 C5 H5 120.3 . . ?
N1 C6 N2 116.68(13) . . ?
N1 C6 N3 125.50(14) . . ?
N3 C6 N2 117.70(13) . . ?
N3 C7 H7A 109.5 . . ?
N3 C7 H7B 109.5 . . ?
N3 C7 H7C 109.5 . . ?
H7A C7 H7B 109.5 . . ?
H7A C7 H7C 109.5 . . ?
H7B C7 H7C 109.5 . . ?
N3 C8 H8A 109.5 . . ?
N3 C8 H8B 109.5 . . ?
N3 C8 H8C 109.5 . . ?
H8A C8 H8B 109.5 . . ?
H8A C8 H8C 109.5 . . ?
H8B C8 H8C 109.5 . . ?
O2 Cl1 O1 110.03(7) . . ?
O2 Cl1 O3 109.84(8) . . ?
O2 Cl1 O4 109.67(8) . . ?
O3 Cl1 O1 109.17(8) . . ?
O3 Cl1 O4 109.09(8) . . ?
O4 Cl1 O1 109.02(7) . . ?

loop_
_geom_bond_atom_site_label_1
_geom_bond_atom_site_label_2
_geom_bond_distance
_geom_bond_site_symmetry_2
_geom_bond_publ_flag
Se1 N1 1.8328(13) . ?
Se1 C1 1.8661(16) . ?
N1 C6 1.2881(19) . ?
N2 C1 1.3666(18) . ?
N2 C5 1.3763(19) . ?
N2 C6 1.4370(19) . ?
N3 C6 1.3776(18) . ?
N3 C7 1.471(2) . ?
N3 C8 1.486(2) . ?
C1 C2 1.400(2) . ?
C2 H2 0.9500 . ?
C2 C3 1.377(2) . ?
C3 H3 0.9500 . ?
C3 C4 1.411(2) . ?
C4 H4 0.9500 . ?
C4 C5 1.363(2) . ?
C5 H5 0.9500 . ?
C7 H7A 0.9800 . ?
C7 H7B 0.9800 . ?
C7 H7C 0.9800 . ?
C8 H8A 0.9800 . ?
C8 H8B 0.9800 . ?
C8 H8C 0.9800 . ?
Cl1 O1 1.4511(12) . ?
Cl1 O2 1.4407(12) . ?
Cl1 O3 1.4416(13) . ?
Cl1 O4 1.4428(12) . ?

loop_
_geom_torsion_atom_site_label_1
_geom_torsion_atom_site_label_2
_geom_torsion_atom_site_label_3
_geom_torsion_atom_site_label_4
_geom_torsion
_geom_torsion_site_symmetry_1
_geom_torsion_site_symmetry_2
_geom_torsion_site_symmetry_3
_geom_torsion_site_symmetry_4
_geom_torsion_publ_flag
Se1 N1 C6 N2 -3.79(17) . . . . ?
Se1 N1 C6 N3 -179.56(12) . . . . ?
Se1 C1 C2 C3 -174.38(12) . . . . ?
N1 Se1 C1 N2 0.86(10) . . . . ?
N1 Se1 C1 C2 176.72(15) . . . . ?
N2 C1 C2 C3 1.1(2) . . . . ?
C1 Se1 N1 C6 1.65(11) . . . . ?
C1 N2 C5 C4 3.4(2) . . . . ?
C1 N2 C6 N1 4.63(19) . . . . ?
C1 N2 C6 N3 -179.26(12) . . . . ?
C1 C2 C3 C4 0.9(2) . . . . ?
C2 C3 C4 C5 -0.7(2) . . . . ?
C3 C4 C5 N2 -1.4(2) . . . . ?
C5 N2 C1 Se1 173.07(11) . . . . ?
C5 N2 C1 C2 -3.3(2) . . . . ?
C5 N2 C6 N1 -171.29(14) . . . . ?
C5 N2 C6 N3 4.8(2) . . . . ?
C6 N2 C1 Se1 -2.99(15) . . . . ?
C6 N2 C1 C2 -179.35(13) . . . . ?
C6 N2 C5 C4 179.01(14) . . . . ?
C7 N3 C6 N1 12.4(2) . . . . ?
C7 N3 C6 N2 -163.32(13) . . . . ?
C8 N3 C6 N1 -120.50(17) . . . . ?
C8 N3 C6 N2 63.77(18) . . . . ?
